data_4308822
loop_
_publ_author_name
'John A. Schlueter'
'Jamie L. Manson'
'Urs Geiser'

_publ_section_title
;
Structural and Magnetic Diversity in Tetraalkylammonium Salts of
Anionic M[N(CN)2]3- (M= Mn and Ni) Three-Dimensional Coordination Polymers
;
_journal_name_full 'Inorganic Chemistry'
_journal_page_first 3194
_journal_page_last 3202
_journal_paper_doi 10.1021/ic0484598
_journal_volume 44
_journal_year 2005
_chemical_formula_moiety '(C16 H36 N, Ni, C6 N9)'
_chemical_formula_sum 'C22 H36 N10 Ni'
_chemical_formula_weight 499.32
_chemical_melting_point 468
_chemical_name_common
;
Tetrabutylammonium nickel(II) dicyanamide
;
_chemical_name_systematic
; 
Tetrabutylammonium nickel(II) dicyanamide
;
_space_group_IT_number 18
_symmetry_cell_setting orthorhombic
_symmetry_space_group_name_Hall 'P 2 2ab'
_symmetry_space_group_name_H-M 'P 21 21 2'
_atom_sites_solution_hydrogens geom
_atom_sites_solution_primary direct
_atom_sites_solution_secondary difmap
_audit_creation_method SHELXL-97
_cell_angle_alpha 90.00
_cell_angle_beta 90.00
_cell_angle_gamma 90.00
_cell_formula_units_Z 8
_cell_length_a 15.6842(5)
_cell_length_b 15.6841(6)
_cell_length_c 21.1551(8)
_cell_measurement_reflns_used 1877
_cell_measurement_temperature 295(2)
_cell_measurement_theta_max 27.520
_cell_measurement_theta_min 2.597
_cell_volume 5204.0(3)
_computing_cell_refinement 'SAINT (Bruker, 2001)'
_computing_data_collection 'SMART (Siemens, 1995)'
_computing_data_reduction 'SAINT (Bruker, 2001)'
_computing_molecular_graphics 'SHELXTL (Sheldrick, 2001)'
_computing_publication_material 'SHELXTL (Sheldrick, 2001)'
_computing_structure_refinement 'SHELXTL (Sheldrick, 2001)'
_computing_structure_solution 'SHELXTL (Sheldrick, 2001)'
_diffrn_ambient_temperature 295(2)
_diffrn_measured_fraction_theta_full 0.967
_diffrn_measured_fraction_theta_max 0.967
_diffrn_measurement_device_type 'Siemens SMART CCD area detector'
_diffrn_measurement_method 'area detector \w scans'
_diffrn_radiation_monochromator graphite
_diffrn_radiation_source 'fine-focus sealed tube'
_diffrn_radiation_type MoK\a
_diffrn_radiation_wavelength 0.71073
_diffrn_reflns_av_R_equivalents 0.0394
_diffrn_reflns_av_sigmaI/netI 0.0441
_diffrn_reflns_limit_h_max 20
_diffrn_reflns_limit_h_min -20
_diffrn_reflns_limit_k_max 19
_diffrn_reflns_limit_k_min -20
_diffrn_reflns_limit_l_max 28
_diffrn_reflns_limit_l_min -25
_diffrn_reflns_number 42356
_diffrn_reflns_theta_full 28.27
_diffrn_reflns_theta_max 28.27
_diffrn_reflns_theta_min 1.62
_diffrn_standards_decay_% 0
_diffrn_standards_number 0
_exptl_absorpt_coefficient_mu 0.775
_exptl_absorpt_correction_T_max 0.891
_exptl_absorpt_correction_T_min 0.766
_exptl_absorpt_correction_type integration
_exptl_absorpt_process_details
;
(Sheldrick, 2001)
;
_exptl_crystal_colour 'greenish blue'
_exptl_crystal_density_diffrn 1.275
_exptl_crystal_density_method 'not measured'
_exptl_crystal_description block
_exptl_crystal_F_000 2128
_exptl_crystal_size_max 0.41
_exptl_crystal_size_mid 0.36
_exptl_crystal_size_min 0.16
_refine_diff_density_max 0.302
_refine_diff_density_min -0.242
_refine_diff_density_rms 0.048
_refine_ls_abs_structure_details 'Flack H D (1983), Acta Cryst. A39, 876-881'
_refine_ls_abs_structure_Flack 0.04(2)
_refine_ls_extinction_method none
_refine_ls_goodness_of_fit_ref 1.007
_refine_ls_hydrogen_treatment mixed
_refine_ls_matrix_type full
_refine_ls_number_parameters 582
_refine_ls_number_reflns 12186
_refine_ls_number_restraints 51
_refine_ls_restrained_S_all 1.022
_refine_ls_R_factor_all 0.0790
_refine_ls_R_factor_gt 0.0389
_refine_ls_shift/su_max 0.025
_refine_ls_shift/su_mean 0.006
_refine_ls_structure_factor_coef Fsqd
_refine_ls_weighting_details
;
calc w=1/[\s^2^(Fo^2^)+(0.0413P)^2^+0.7336P] where P=(Fo^2^+2Fc^2^)/3
;
_refine_ls_weighting_scheme calc
_refine_ls_wR_factor_gt 0.0868
_refine_ls_wR_factor_ref 0.1025
_reflns_number_gt 8000
_reflns_number_total 12186
_reflns_threshold_expression >2sigma(I)
_cod_data_source_file ic0484598si20041103_041216_7.cif
_cod_data_source_block TBANiDCART
_cod_database_code 4308822

loop_
_symmetry_equiv_pos_as_xyz
'x, y, z'
'-x, -y, z'
'-x+1/2, y+1/2, -z'
'x+1/2, -y+1/2, -z'

loop_
_atom_site_label
_atom_site_type_symbol
_atom_site_fract_x
_atom_site_fract_y
_atom_site_fract_z
_atom_site_U_iso_or_equiv
_atom_site_adp_type
_atom_site_occupancy
_atom_site_symmetry_multiplicity
_atom_site_calc_flag
_atom_site_refinement_flags
_atom_site_disorder_assembly
_atom_site_disorder_group
Ni1 Ni 0.0000 0.0000 0.67279(4) 0.0309(2) Uani 1 2 d S . .
Ni2 Ni 0.0000 0.5000 0.82153(6) 0.0313(2) Uani 1 2 d S . .
Ni3 Ni 0.5000 0.5000 0.68201(4) 0.0292(2) Uani 1 2 d S . .
Ni4 Ni 0.5000 1.0000 0.82355(6) 0.0305(2) Uani 1 2 d S . .
N1 N -0.0992(3) 0.0106(4) 0.73912(18) 0.0402(12) Uani 1 1 d . . .
N2 N 0.0899(3) -0.0080(4) 0.5971(2) 0.0398(11) Uani 1 1 d . . .
N3 N 0.0063(4) 0.1341(4) 0.6766(2) 0.0505(14) Uani 1 1 d . A .
N4 N 0.0029(4) 0.4006(3) 0.7549(2) 0.0441(12) Uani 1 1 d . A .
N5 N -0.0069(4) 0.5883(3) 0.8945(2) 0.0435(12) Uani 1 1 d . . .
N6 N 0.1328(4) 0.5084(4) 0.8195(2) 0.0428(13) Uani 1 1 d . B .
N7 N 0.4008(3) 0.5091(4) 0.74768(19) 0.0476(13) Uani 1 1 d . B .
N8 N 0.5904(3) 0.4990(5) 0.6069(2) 0.0436(11) Uani 1 1 d . . .
N9 N 0.5078(4) 0.6320(4) 0.6858(2) 0.0484(14) Uani 1 1 d . . .
N10 N 0.5060(4) 0.9019(3) 0.7583(2) 0.0429(12) Uani 1 1 d . . .
N11 N 0.6337(3) 1.0119(3) 0.8188(2) 0.0367(12) Uani 1 1 d . . .
N12 N 0.4986(5) 1.0887(3) 0.8956(2) 0.0448(12) Uani 1 1 d . . .
N13 N -0.2100(3) 0.0323(4) 0.8174(2) 0.0573(16) Uani 1 1 d . . .
N14 N 0.1506(3) -0.0385(4) 0.49438(18) 0.0672(16) Uani 1 1 d . . .
N15A N 0.0462(11) 0.2845(8) 0.6841(6) 0.0365(14) Uiso 0.348(15) 1 d P A 1
N15B N 0.0070(7) 0.2873(4) 0.6746(3) 0.0365(14) Uiso 0.652(15) 1 d P A 2
N16A N -0.0117(11) 0.6562(7) 0.9989(4) 0.0413(16) Uiso 0.450(18) 1 d P . 1
N16B N -0.0476(8) 0.6462(6) 0.9990(4) 0.0413(16) Uiso 0.550(18) 1 d P . 2
N17B N 0.2898(5) 0.5236(10) 0.8257(4) 0.0381(14) Uiso 0.62(2) 1 d P B 1
N17A N 0.2892(8) 0.4861(12) 0.8241(6) 0.0381(14) Uiso 0.38(2) 1 d P B 2
N18 N 0.5260(5) 0.7844(4) 0.6830(3) 0.079(2) Uani 1 1 d . . .
C1 C -0.1551(4) 0.0158(4) 0.7720(3) 0.0421(15) Uani 1 1 d . . .
C2 C 0.1133(3) -0.0199(3) 0.5487(2) 0.0356(13) Uani 1 1 d . . .
C3 C 0.0128(4) 0.2051(4) 0.6824(3) 0.0388(15) Uani 1 1 d . . .
C4 C 0.0120(5) 0.3435(4) 0.7219(3) 0.0385(14) Uani 1 1 d . . .
C5 C -0.0152(5) 0.6140(4) 0.9456(3) 0.0558(19) Uani 1 1 d . . .
C6 C 0.2051(4) 0.5079(5) 0.8181(2) 0.0413(16) Uani 1 1 d . . .
C7 C 0.3456(4) 0.5078(5) 0.7806(3) 0.0378(14) Uani 1 1 d . . .
C8 C 0.6139(3) 0.5142(4) 0.5578(2) 0.0423(15) Uani 1 1 d . . .
C9 C 0.5177(4) 0.7033(4) 0.6893(3) 0.0389(15) Uani 1 1 d . . .
C10 C 0.5183(4) 0.8419(4) 0.7275(3) 0.0381(15) Uani 1 1 d . . .
C11 C 0.7070(4) 1.0194(4) 0.8135(3) 0.0426(17) Uani 1 1 d . . .
C12 C 0.5159(4) 1.1150(3) 0.9457(3) 0.0432(15) Uani 1 1 d . . .
N20 N 0.7258(4) 0.2437(3) 0.6314(2) 0.0529(16) Uani 1 1 d . D .
C21 C 0.7019(3) 0.2665(3) 0.6989(2) 0.0464(14) Uani 1 1 d D . .
H21A H 0.6865 0.3264 0.6998 0.056 Uiso 1 1 calc R C 1
H21B H 0.6512 0.2343 0.7100 0.056 Uiso 1 1 calc R C 1
C22A C 0.7680(5) 0.2514(4) 0.7498(3) 0.076(3) Uani 0.666(10) 1 d PD D 1
H22A H 0.8115 0.2954 0.7495 0.091 Uiso 0.666(10) 1 calc PR D 1
H22B H 0.7948 0.1960 0.7453 0.091 Uiso 0.666(10) 1 calc PR D 1
C23A C 0.7077(8) 0.2566(8) 0.8159(5) 0.085(3) Uiso 0.666(10) 1 d PD D 1
H23A H 0.6771 0.3101 0.8190 0.102 Uiso 0.666(10) 1 calc PR D 1
H23B H 0.6678 0.2094 0.8186 0.102 Uiso 0.666(10) 1 calc PR D 1
C24A C 0.7817(10) 0.2494(8) 0.8673(6) 0.125(5) Uiso 0.666(10) 1 d PD D 1
H24D H 0.7573 0.2512 0.9089 0.188 Uiso 0.666(10) 1 calc PR D 1
H24E H 0.8207 0.2961 0.8623 0.188 Uiso 0.666(10) 1 calc PR D 1
H24F H 0.8116 0.1965 0.8618 0.188 Uiso 0.666(10) 1 calc PR D 1
C22B C 0.7680(5) 0.2514(4) 0.7498(3) 0.076(3) Uani 0.334(10) 1 d PD D 2
H22C H 0.7787 0.1906 0.7515 0.091 Uiso 0.334(10) 1 calc PR D 2
H22D H 0.8205 0.2782 0.7359 0.091 Uiso 0.334(10) 1 calc PR D 2
C23B C 0.7522(15) 0.2796(15) 0.8133(7) 0.085(3) Uiso 0.334(10) 1 d PD D 2
H23C H 0.7166 0.3298 0.8086 0.102 Uiso 0.334(10) 1 calc PR D 2
H23D H 0.8069 0.3002 0.8282 0.102 Uiso 0.334(10) 1 calc PR D 2
C24B C 0.7149(18) 0.2328(19) 0.8690(11) 0.125(5) Uiso 0.334(10) 1 d PD D 2
H24A H 0.7014 0.2728 0.9019 0.188 Uiso 0.334(10) 1 calc PR D 2
H24B H 0.7555 0.1921 0.8845 0.188 Uiso 0.334(10) 1 calc PR D 2
H24C H 0.6639 0.2036 0.8561 0.188 Uiso 0.334(10) 1 calc PR D 2
C25 C 0.7433(4) 0.1502(3) 0.6252(3) 0.0619(17) Uani 1 1 d D . .
H25A H 0.7915 0.1358 0.6519 0.074 Uiso 1 1 calc R D 1
H25B H 0.7596 0.1383 0.5818 0.074 Uiso 1 1 calc R D 1
C26A C 0.6689(5) 0.0933(5) 0.6427(5) 0.117(3) Uani 0.454(7) 1 d PD D 1
H26A H 0.6153 0.1201 0.6313 0.140 Uiso 0.454(7) 1 calc PR D 1
H26B H 0.6687 0.0819 0.6877 0.140 Uiso 0.454(7) 1 calc PR D 1
C27A C 0.6820(8) 0.0091(8) 0.6045(7) 0.078(3) Uiso 0.454(7) 1 d PD D 1
H27A H 0.6890 0.0213 0.5598 0.094 Uiso 0.454(7) 1 calc PR D 1
H27B H 0.7321 -0.0211 0.6194 0.094 Uiso 0.454(7) 1 calc PR D 1
C28A C 0.6035(8) -0.0425(8) 0.6156(7) 0.070(2) Uiso 0.454(7) 1 d PD D 1
H28A H 0.6101 -0.0976 0.5965 0.105 Uiso 0.454(7) 1 calc PR D 1
H28B H 0.5553 -0.0140 0.5972 0.105 Uiso 0.454(7) 1 calc PR D 1
H28C H 0.5945 -0.0490 0.6602 0.105 Uiso 0.454(7) 1 calc PR D 1
C26B C 0.6689(5) 0.0933(5) 0.6427(5) 0.117(3) Uani 0.546(7) 1 d PD D 2
H26C H 0.6241 0.1014 0.6117 0.140 Uiso 0.546(7) 1 calc PR D 2
H26D H 0.6467 0.1118 0.6833 0.140 Uiso 0.546(7) 1 calc PR D 2
C27B C 0.6900(7) -0.0047(6) 0.6468(5) 0.070(2) Uiso 0.546(7) 1 d PD D 2
H27C H 0.7506 -0.0142 0.6530 0.084 Uiso 0.546(7) 1 calc PR D 2
H27D H 0.6586 -0.0319 0.6808 0.084 Uiso 0.546(7) 1 calc PR D 2
C28B C 0.6612(9) -0.0366(8) 0.5831(5) 0.078(3) Uiso 0.546(7) 1 d PD D 2
H28D H 0.6703 -0.0970 0.5805 0.117 Uiso 0.546(7) 1 calc PR D 2
H28E H 0.6932 -0.0085 0.5505 0.117 Uiso 0.546(7) 1 calc PR D 2
H28F H 0.6016 -0.0245 0.5776 0.117 Uiso 0.546(7) 1 calc PR D 2
C29 C 0.6506(3) 0.2720(3) 0.5909(2) 0.0575(15) Uani 1 1 d D . .
H29A H 0.6003 0.2411 0.6047 0.069 Uiso 1 1 calc R D .
H29B H 0.6403 0.3321 0.5987 0.069 Uiso 1 1 calc R . .
C30 C 0.6605(4) 0.2593(5) 0.5215(3) 0.102(3) Uani 1 1 d D D .
H30A H 0.6689 0.1992 0.5126 0.122 Uiso 1 1 calc R . .
H30B H 0.7104 0.2901 0.5067 0.122 Uiso 1 1 calc R . .
C31 C 0.5805(7) 0.2917(7) 0.4861(4) 0.154(4) Uani 1 1 d D . .
H31A H 0.5804 0.3533 0.4902 0.185 Uiso 1 1 calc R D .
H31B H 0.5895 0.2793 0.4416 0.185 Uiso 1 1 calc R . .
C32 C 0.4994(6) 0.2646(9) 0.5004(4) 0.184(7) Uani 1 1 d D D .
H32A H 0.4593 0.2930 0.4734 0.276 Uiso 1 1 calc R . .
H32B H 0.4869 0.2778 0.5437 0.276 Uiso 1 1 calc R . .
H32C H 0.4955 0.2041 0.4940 0.276 Uiso 1 1 calc R . .
C33 C 0.8062(4) 0.2911(4) 0.6112(4) 0.070(2) Uani 1 1 d D . .
H33A H 0.8535 0.2696 0.6362 0.085 Uiso 1 1 calc R D .
H33B H 0.8178 0.2770 0.5674 0.085 Uiso 1 1 calc R . .
C34 C 0.8048(5) 0.3855(5) 0.6172(4) 0.099(3) Uani 1 1 d D D .
H34A H 0.7533 0.4077 0.5979 0.119 Uiso 1 1 calc R . .
H34B H 0.8043 0.4012 0.6616 0.119 Uiso 1 1 calc R . .
C35 C 0.8803(6) 0.4232(6) 0.5861(6) 0.185(6) Uani 1 1 d D . .
H35A H 0.8841 0.4028 0.5429 0.222 Uiso 1 1 calc R D .
H35B H 0.9316 0.4059 0.6083 0.222 Uiso 1 1 calc R . .
C36 C 0.8734(6) 0.5184(5) 0.5864(5) 0.148(4) Uani 1 1 d D D .
H36A H 0.9234 0.5426 0.5674 0.222 Uiso 1 1 calc R . .
H36B H 0.8682 0.5383 0.6291 0.222 Uiso 1 1 calc R . .
H36C H 0.8239 0.5354 0.5627 0.222 Uiso 1 1 calc R . .
N40 N 0.7583(3) 0.7751(4) 0.8694(3) 0.0564(15) Uani 1 1 d . F .
C41 C 0.7405(4) 0.7971(4) 0.8005(3) 0.0592(17) Uani 1 1 d D F .
H41A H 0.6814 0.8149 0.7970 0.071 Uiso 1 1 calc R . .
H41B H 0.7756 0.8456 0.7890 0.071 Uiso 1 1 calc R . .
C42 C 0.7559(4) 0.7274(6) 0.7533(3) 0.080(3) Uani 1 1 d D . .
H42A H 0.7147 0.6820 0.7594 0.096 Uiso 1 1 calc R E 1
H42B H 0.8125 0.7039 0.7592 0.096 Uiso 1 1 calc R E 1
C43A C 0.7476(4) 0.7630(5) 0.6877(3) 0.088(3) Uani 0.574(16) 1 d PD F 1
H43A H 0.7956 0.7991 0.6769 0.105 Uiso 0.574(16) 1 calc PR F 1
H43B H 0.6951 0.7950 0.6827 0.105 Uiso 0.574(16) 1 calc PR F 1
C44A C 0.7467(8) 0.6756(9) 0.6457(6) 0.080(3) Uiso 0.574(16) 1 d PD F 1
H44A H 0.7410 0.6897 0.6018 0.120 Uiso 0.574(16) 1 calc PR F 1
H44B H 0.6995 0.6405 0.6585 0.120 Uiso 0.574(16) 1 calc PR F 1
H44C H 0.7990 0.6450 0.6522 0.120 Uiso 0.574(16) 1 calc PR F 1
C43B C 0.7476(4) 0.7630(5) 0.6877(3) 0.088(3) Uani 0.426(16) 1 d PD F 2
H43C H 0.7013 0.8039 0.6908 0.105 Uiso 0.426(16) 1 calc PR F 2
H43D H 0.7988 0.7967 0.6818 0.105 Uiso 0.426(16) 1 calc PR F 2
C44B C 0.7344(11) 0.7213(15) 0.6273(7) 0.080(3) Uiso 0.426(16) 1 d PD F 2
H44D H 0.7276 0.7636 0.5949 0.120 Uiso 0.426(16) 1 calc PR F 2
H44E H 0.6841 0.6865 0.6294 0.120 Uiso 0.426(16) 1 calc PR F 2
H44F H 0.7828 0.6861 0.6177 0.120 Uiso 0.426(16) 1 calc PR F 2
C45 C 0.7338(4) 0.8538(4) 0.9074(2) 0.0690(19) Uani 1 1 d D . .
H45A H 0.6748 0.8674 0.8981 0.083 Uiso 1 1 calc R G 1
H45B H 0.7683 0.9012 0.8928 0.083 Uiso 1 1 calc R G 1
C46A C 0.7436(6) 0.8472(4) 0.9794(3) 0.114(3) Uani 0.580(7) 1 d PD H 1
H46A H 0.8036 0.8454 0.9905 0.137 Uiso 0.580(7) 1 calc PR H 1
H46B H 0.7169 0.7952 0.9944 0.137 Uiso 0.580(7) 1 calc PR H 1
C47A C 0.7001(8) 0.9269(7) 1.0115(6) 0.084(3) Uiso 0.580(7) 1 d PD H 1
H47A H 0.6936 0.9168 1.0565 0.101 Uiso 0.580(7) 1 calc PR H 1
H47B H 0.6439 0.9359 0.9935 0.101 Uiso 0.580(7) 1 calc PR H 1
C48A C 0.7574(9) 1.0090(7) 1.0004(5) 0.084(3) Uiso 0.580(7) 1 d PD H 1
H48A H 0.7313 1.0573 1.0204 0.125 Uiso 0.580(7) 1 calc PR H 1
H48B H 0.7627 1.0195 0.9559 0.125 Uiso 0.580(7) 1 calc PR H 1
H48C H 0.8130 0.9997 1.0182 0.125 Uiso 0.580(7) 1 calc PR H 1
C46B C 0.7436(6) 0.8472(4) 0.9794(3) 0.114(3) Uani 0.420(7) 1 d PD H 2
H46C H 0.7876 0.8060 0.9895 0.137 Uiso 0.420(7) 1 calc PR H 2
H46D H 0.6905 0.8277 0.9979 0.137 Uiso 0.420(7) 1 calc PR H 2
C47B C 0.7684(9) 0.9385(8) 1.0086(7) 0.084(3) Uiso 0.420(7) 1 d PD H 2
H47C H 0.7829 0.9329 1.0529 0.101 Uiso 0.420(7) 1 calc PR H 2
H47D H 0.8170 0.9623 0.9864 0.101 Uiso 0.420(7) 1 calc PR H 2
C48B C 0.6893(9) 0.9968(9) 1.0005(6) 0.084(3) Uiso 0.420(7) 1 d PD H 2
H48D H 0.6981 1.0490 1.0232 0.125 Uiso 0.420(7) 1 calc PR H 2
H48E H 0.6398 0.9683 1.0168 0.125 Uiso 0.420(7) 1 calc PR H 2
H48F H 0.6811 1.0091 0.9564 0.125 Uiso 0.420(7) 1 calc PR H 2
C49 C 0.8529(4) 0.7559(5) 0.8770(3) 0.080(2) Uani 1 1 d D . .
H49A H 0.8646 0.7481 0.9217 0.096 Uiso 1 1 calc R H 1
H49B H 0.8648 0.7022 0.8561 0.096 Uiso 1 1 calc R H 1
C50A C 0.9137(5) 0.8215(6) 0.8519(4) 0.107(3) Uani 0.628(7) 1 d PD H 1
H50A H 0.8952 0.8757 0.8693 0.128 Uiso 0.628(7) 1 calc PR H 1
H50B H 0.9034 0.8245 0.8067 0.128 Uiso 0.628(7) 1 calc PR H 1
C51A C 1.0110(6) 0.8194(7) 0.8598(5) 0.089(3) Uiso 0.628(7) 1 d PD H 1
H51A H 1.0398 0.8221 0.8193 0.106 Uiso 0.628(7) 1 calc PR H 1
H51B H 1.0293 0.7687 0.8823 0.106 Uiso 0.628(7) 1 calc PR H 1
C52A C 1.0277(10) 0.9057(10) 0.9016(7) 0.139(5) Uiso 0.628(7) 1 d PD H 1
H52A H 1.0874 0.9105 0.9110 0.209 Uiso 0.628(7) 1 calc PR H 1
H52B H 0.9959 0.9025 0.9402 0.209 Uiso 0.628(7) 1 calc PR H 1
H52C H 1.0097 0.9547 0.8779 0.209 Uiso 0.628(7) 1 calc PR H 1
C50B C 0.9137(5) 0.8215(6) 0.8519(4) 0.107(3) Uani 0.372(7) 1 d PD H 2
H50C H 0.8850 0.8644 0.8266 0.128 Uiso 0.372(7) 1 calc PR H 2
H50D H 0.9596 0.7960 0.8276 0.128 Uiso 0.372(7) 1 calc PR H 2
C51B C 0.9458(11) 0.8580(12) 0.9164(7) 0.089(3) Uiso 0.372(7) 1 d PD H 2
H51C H 0.9409 0.9197 0.9159 0.106 Uiso 0.372(7) 1 calc PR H 2
H51D H 0.9098 0.8367 0.9502 0.106 Uiso 0.372(7) 1 calc PR H 2
C52B C 1.0354(13) 0.8341(18) 0.9294(12) 0.139(5) Uiso 0.372(7) 1 d PD H 2
H52D H 1.0517 0.8549 0.9703 0.209 Uiso 0.372(7) 1 calc PR H 2
H52E H 1.0718 0.8588 0.8978 0.209 Uiso 0.372(7) 1 calc PR H 2
H52F H 1.0409 0.7732 0.9284 0.209 Uiso 0.372(7) 1 calc PR H 2
C53 C 0.7094(5) 0.6978(4) 0.8901(3) 0.073(2) Uani 1 1 d D . .
H53A H 0.7212 0.6876 0.9345 0.088 Uiso 1 1 calc R H .
H53B H 0.7300 0.6489 0.8666 0.088 Uiso 1 1 calc R . .
C54 C 0.6124(5) 0.7041(5) 0.8813(4) 0.084(2) Uani 1 1 d D H .
H54A H 0.5919 0.7567 0.9001 0.101 Uiso 1 1 calc R . .
H54B H 0.5991 0.7056 0.8365 0.101 Uiso 1 1 calc R . .
C55 C 0.5676(4) 0.6292(5) 0.9116(3) 0.089(2) Uani 1 1 d D . .
H55A H 0.5928 0.5767 0.8962 0.107 Uiso 1 1 calc R H .
H55B H 0.5761 0.6314 0.9570 0.107 Uiso 1 1 calc R . .
C56 C 0.4739(5) 0.6285(6) 0.8977(5) 0.147(4) Uani 1 1 d D H .
H56A H 0.4482 0.5794 0.9170 0.220 Uiso 1 1 calc R . .
H56B H 0.4651 0.6265 0.8529 0.220 Uiso 1 1 calc R . .
H56C H 0.4482 0.6793 0.9145 0.220 Uiso 1 1 calc R . .

loop_
_atom_site_aniso_label
_atom_site_aniso_U_11
_atom_site_aniso_U_22
_atom_site_aniso_U_33
_atom_site_aniso_U_23
_atom_site_aniso_U_13
_atom_site_aniso_U_12
Ni1 0.0353(8) 0.0288(8) 0.0285(4) 0.000 0.000 0.0020(5)
Ni2 0.0320(8) 0.0281(8) 0.0338(5) 0.000 0.000 0.0029(5)
Ni3 0.0298(8) 0.0290(8) 0.0288(4) 0.000 0.000 0.0032(5)
Ni4 0.0340(8) 0.0249(7) 0.0325(5) 0.000 0.000 0.0022(5)
N1 0.042(3) 0.048(3) 0.030(2) 0.007(2) 0.006(2) -0.001(2)
N2 0.033(3) 0.051(3) 0.035(2) 0.003(3) 0.0028(19) 0.006(2)
N3 0.058(4) 0.039(3) 0.054(3) -0.007(2) 0.003(3) 0.011(3)
N4 0.054(3) 0.028(3) 0.050(3) -0.005(2) 0.010(3) 0.006(2)
N5 0.050(3) 0.047(3) 0.033(2) -0.004(2) -0.007(3) 0.013(3)
N6 0.031(3) 0.049(3) 0.048(3) -0.004(3) 0.004(2) -0.008(2)
N7 0.045(3) 0.064(4) 0.034(2) -0.005(3) 0.007(2) 0.001(3)
N8 0.030(3) 0.054(3) 0.047(2) 0.000(3) -0.001(2) -0.005(3)
N9 0.057(4) 0.038(3) 0.051(3) -0.011(2) -0.006(3) 0.015(3)
N10 0.050(3) 0.028(3) 0.051(2) -0.006(2) 0.004(3) 0.003(2)
N11 0.029(3) 0.039(3) 0.042(2) 0.000(2) 0.005(2) -0.005(2)
N12 0.044(3) 0.058(3) 0.032(2) -0.008(2) -0.004(3) 0.005(3)
N13 0.038(3) 0.077(4) 0.058(3) -0.004(2) 0.019(2) -0.014(3)
N14 0.061(3) 0.103(4) 0.037(2) -0.001(2) -0.002(2) 0.049(3)
N18 0.118(6) 0.035(3) 0.085(4) -0.012(2) 0.053(4) -0.009(3)
C1 0.043(4) 0.033(4) 0.050(3) 0.002(3) -0.010(3) -0.003(3)
C2 0.029(3) 0.051(3) 0.027(2) 0.004(2) -0.003(2) 0.018(2)
C3 0.041(4) 0.040(4) 0.036(3) -0.008(3) -0.001(3) -0.008(3)
C4 0.043(4) 0.027(3) 0.045(3) -0.003(2) -0.002(3) -0.001(3)
C5 0.078(5) 0.036(3) 0.053(3) 0.003(3) -0.014(3) 0.005(3)
C6 0.042(4) 0.045(4) 0.037(3) 0.000(3) 0.002(2) 0.010(3)
C7 0.041(3) 0.039(3) 0.034(2) 0.003(3) -0.006(2) 0.005(3)
C8 0.031(3) 0.066(4) 0.029(2) 0.003(3) -0.010(2) -0.008(3)
C9 0.034(4) 0.034(4) 0.048(3) -0.018(3) -0.002(3) 0.001(3)
C10 0.031(3) 0.025(3) 0.059(3) -0.005(3) 0.007(3) 0.002(2)
C11 0.045(4) 0.039(4) 0.044(3) 0.000(3) 0.005(3) 0.004(3)
C12 0.051(4) 0.029(3) 0.050(3) -0.003(2) -0.002(3) -0.004(2)
N20 0.048(3) 0.067(4) 0.044(3) 0.008(2) 0.009(3) 0.027(2)
C21 0.048(3) 0.049(3) 0.042(3) -0.001(2) -0.003(2) 0.008(3)
C22A 0.085(5) 0.075(6) 0.068(6) -0.004(3) -0.027(5) 0.009(4)
C22B 0.085(5) 0.075(6) 0.068(6) -0.004(3) -0.027(5) 0.009(4)
C25 0.070(4) 0.051(4) 0.065(4) -0.018(3) 0.012(3) 0.014(3)
C26A 0.100(6) 0.069(5) 0.182(9) -0.009(6) 0.034(7) 0.019(5)
C26B 0.100(6) 0.069(5) 0.182(9) -0.009(6) 0.034(7) 0.019(5)
C29 0.050(3) 0.065(3) 0.057(3) -0.003(3) -0.004(3) 0.029(3)
C30 0.095(5) 0.167(8) 0.044(3) 0.009(4) -0.002(4) 0.042(5)
C31 0.196(10) 0.193(10) 0.073(5) 0.039(6) -0.057(6) -0.011(8)
C32 0.153(10) 0.270(19) 0.129(8) 0.038(8) -0.073(9) -0.094(10)
C33 0.035(3) 0.081(5) 0.095(6) 0.033(4) 0.011(3) 0.026(3)
C34 0.066(5) 0.091(7) 0.140(7) 0.029(6) 0.008(5) 0.009(5)
C35 0.085(6) 0.136(9) 0.334(17) 0.126(10) 0.006(8) -0.007(6)
C36 0.144(10) 0.083(7) 0.216(11) 0.060(7) -0.027(8) -0.014(6)
N40 0.056(4) 0.054(3) 0.060(3) 0.003(3) -0.014(2) 0.013(2)
C41 0.064(4) 0.065(4) 0.049(4) -0.001(3) -0.008(3) 0.010(3)
C42 0.074(6) 0.091(5) 0.075(7) -0.026(5) 0.018(3) 0.008(4)
C43A 0.061(4) 0.156(8) 0.046(4) -0.020(4) 0.002(3) 0.012(5)
C43B 0.061(4) 0.156(8) 0.046(4) -0.020(4) 0.002(3) 0.012(5)
C45 0.107(5) 0.057(4) 0.043(3) -0.003(3) -0.005(3) 0.012(4)
C46A 0.202(9) 0.075(5) 0.066(4) -0.003(4) -0.019(5) 0.014(5)
C46B 0.202(9) 0.075(5) 0.066(4) -0.003(4) -0.019(5) 0.014(5)
C49 0.079(5) 0.079(5) 0.081(5) 0.002(4) -0.014(4) 0.038(4)
C50A 0.058(5) 0.119(7) 0.143(8) 0.000(6) -0.027(5) -0.001(4)
C50B 0.058(5) 0.119(7) 0.143(8) 0.000(6) -0.027(5) -0.001(4)
C53 0.093(6) 0.050(4) 0.078(4) 0.017(3) -0.004(4) 0.016(4)
C54 0.071(5) 0.072(5) 0.110(6) 0.002(4) 0.013(4) 0.021(4)
C55 0.061(4) 0.099(6) 0.107(5) -0.016(4) 0.032(4) -0.002(4)
C56 0.101(7) 0.122(8) 0.218(11) -0.084(8) 0.014(7) -0.038(6)

loop_
_atom_type_symbol
_atom_type_description
_atom_type_scat_dispersion_real
_atom_type_scat_dispersion_imag
_atom_type_scat_source
C C 0.0033 0.0016 'International Tables Vol C Tables 4.2.6.8 and 6.1.1.4'
H H 0.0000 0.0000 'International Tables Vol C Tables 4.2.6.8 and 6.1.1.4'
N N 0.0061 0.0033 'International Tables Vol C Tables 4.2.6.8 and 6.1.1.4'
Ni Ni 0.3393 1.1124 'International Tables Vol C Tables 4.2.6.8 and 6.1.1.4'

loop_
_geom_angle_atom_site_label_1
_geom_angle_atom_site_label_2
_geom_angle_atom_site_label_3
_geom_angle
_geom_angle_site_symmetry_1
_geom_angle_site_symmetry_3
_geom_angle_publ_flag
N1 Ni1 N1 96.2(2) 2 . ?
N1 Ni1 N3 86.0(2) . . ?
N1 Ni1 N3 91.1(2) . 2 ?
N3 Ni1 N3 175.6(3) . 2 ?
N1 Ni1 N2 90.39(17) . 2 ?
N3 Ni1 N2 90.0(2) . 2 ?
N1 Ni1 N2 173.34(18) . . ?
N3 Ni1 N2 93.2(2) . . ?
N2 Ni1 N2 83.0(2) 2 . ?
N5 Ni2 N5 84.0(3) . 2_565 ?
N5 Ni2 N6 91.4(2) . . ?
N5 Ni2 N6 90.3(3) . 2_565 ?
N6 Ni2 N6 177.7(3) . 2_565 ?
N5 Ni2 N4 90.15(17) . 2_565 ?
N6 Ni2 N4 87.8(2) . 2_565 ?
N5 Ni2 N4 173.78(19) . . ?
N6 Ni2 N4 90.7(2) . . ?
N4 Ni2 N4 95.8(2) 2_565 . ?
N9 Ni3 N9 175.5(3) . 2_665 ?
N9 Ni3 N7 87.1(2) . . ?
N9 Ni3 N7 89.9(2) . 2_665 ?
N7 Ni3 N7 96.7(3) . 2_665 ?
N9 Ni3 N8 93.5(3) . 2_665 ?
N7 Ni3 N8 90.01(18) . 2_665 ?
N9 Ni3 N8 89.9(3) . . ?
N7 Ni3 N8 172.6(2) . . ?
N8 Ni3 N8 83.4(3) 2_665 . ?
N12 Ni4 N12 84.7(3) . 2_675 ?
N12 Ni4 N10 89.49(19) . 2_675 ?
N12 Ni4 N10 173.9(2) . . ?
N10 Ni4 N10 96.3(3) 2_675 . ?
N12 Ni4 N11 94.8(3) . 2_675 ?
N10 Ni4 N11 87.0(2) . 2_675 ?
N12 Ni4 N11 89.2(2) . . ?
N10 Ni4 N11 89.4(2) . . ?
N11 Ni4 N11 174.5(2) 2_675 . ?
C1 N1 Ni1 176.4(5) . . ?
C2 N2 Ni1 157.6(5) . . ?
C3 N3 Ni1 175.2(6) . . ?
C4 N4 Ni2 172.7(6) . . ?
C5 N5 Ni2 158.4(5) . . ?
C6 N6 Ni2 176.0(6) . . ?
C7 N7 Ni3 174.2(6) . . ?
C8 N8 Ni3 154.6(5) . . ?
C9 N9 Ni3 175.2(6) . . ?
C10 N10 Ni4 170.0(5) . . ?
C11 N11 Ni4 177.1(5) . . ?
C12 N12 Ni4 154.8(5) . . ?
C1 N13 C11 124.7(6) . 1_445 ?
C8 N14 C2 118.4(5) 4_456 . ?
C4 N15A C3 119.8(11) . . ?
C3 N15B C4 123.6(6) . . ?
C5 N16A C12 120.5(9) . 3_547 ?
C5 N16B C12 116.8(8) . 3_547 ?
C7 N17B C6 122.0(8) . . ?
C7 N17A C6 121.1(11) . . ?
C9 N18 C10 126.7(6) . . ?
N1 C1 N13 168.0(7) . . ?
N2 C2 N14 172.2(6) . . ?
N3 C3 N15B 163.5(8) . . ?
N3 C3 N15A 161.8(10) . . ?
N4 C4 N15A 163.2(10) . . ?
N4 C4 N15B 164.9(8) . . ?
N5 C5 N16A 166.7(10) . . ?
N5 C5 N16B 163.7(10) . . ?
N6 C6 N17B 166.4(9) . . ?
N6 C6 N17A 164.3(10) . . ?
N7 C7 N17B 165.4(9) . . ?
N7 C7 N17A 164.3(10) . . ?
N8 C8 N14 170.8(6) . 4_556 ?
N9 C9 N18 170.0(7) . . ?
N10 C10 N18 167.8(7) . . ?
N11 C11 N13 170.5(7) . 1_665 ?
N12 C12 N16A 162.1(10) . 3_557 ?
N12 C12 N16B 171.8(8) . 3_557 ?
C25 N20 C21 111.0(4) . . ?
C25 N20 C29 112.2(5) . . ?
C21 N20 C29 105.6(4) . . ?
C25 N20 C33 107.5(5) . . ?
C21 N20 C33 110.7(5) . . ?
C29 N20 C33 110.0(4) . . ?
C22A C21 N20 117.6(5) . . ?
C22A C21 H21A 107.9 . . ?
N20 C21 H21A 107.9 . . ?
C22A C21 H21B 107.9 . . ?
N20 C21 H21B 107.9 . . ?
H21A C21 H21B 107.2 . . ?
C21 C22A C23A 101.4(7) . . ?
C21 C22A H22A 111.5 . . ?
C23A C22A H22A 111.5 . . ?
C21 C22A H22B 111.5 . . ?
C23A C22A H22B 111.5 . . ?
H22A C22A H22B 109.3 . . ?
C24A C23A C22A 98.8(10) . . ?
C24A C23A H23A 112.0 . . ?
C22A C23A H23A 112.0 . . ?
C24A C23A H23B 112.0 . . ?
C22A C23A H23B 112.0 . . ?
H23A C23A H23B 109.7 . . ?
C23A C24A H24D 109.5 . . ?
C23A C24A H24E 109.5 . . ?
H24D C24A H24E 109.5 . . ?
C23A C24A H24F 109.5 . . ?
H24D C24A H24F 109.5 . . ?
H24E C24A H24F 109.5 . . ?
C24B C23B H23C 104.6 . . ?
C24B C23B H23D 104.7 . . ?
H23C C23B H23D 105.7 . . ?
C23B C24B H24A 109.5 . . ?
C23B C24B H24B 109.4 . . ?
H24A C24B H24B 109.5 . . ?
C23B C24B H24C 109.5 . . ?
H24A C24B H24C 109.5 . . ?
H24B C24B H24C 109.5 . . ?
N20 C25 C26A 114.4(6) . . ?
N20 C25 H25A 108.7 . . ?
C26A C25 H25A 108.7 . . ?
N20 C25 H25B 108.7 . . ?
C26A C25 H25B 108.7 . . ?
H25A C25 H25B 107.6 . . ?
C25 C26A C27A 105.7(7) . . ?
C25 C26A H26A 110.6 . . ?
C27A C26A H26A 110.6 . . ?
C25 C26A H26B 110.6 . . ?
C27A C26A H26B 110.6 . . ?
H26A C26A H26B 108.7 . . ?
C28A C27A C26A 105.6(10) . . ?
C28A C27A H27A 110.6 . . ?
C26A C27A H27A 110.6 . . ?
C28A C27A H27B 110.6 . . ?
C26A C27A H27B 110.6 . . ?
H27A C27A H27B 108.8 . . ?
C27A C28A H28A 109.5 . . ?
C27A C28A H28B 109.5 . . ?
H28A C28A H28B 109.5 . . ?
C27A C28A H28C 109.5 . . ?
H28A C28A H28C 109.5 . . ?
H28B C28A H28C 109.5 . . ?
C28B C27B H27C 111.3 . . ?
C28B C27B H27D 111.3 . . ?
H27C C27B H27D 109.2 . . ?
C27B C28B H28D 109.5 . . ?
C27B C28B H28E 109.5 . . ?
H28D C28B H28E 109.5 . . ?
C27B C28B H28F 109.5 . . ?
H28D C28B H28F 109.5 . . ?
H28E C28B H28F 109.5 . . ?
C30 C29 N20 115.7(5) . . ?
C30 C29 H29A 108.4 . . ?
N20 C29 H29A 108.3 . . ?
C30 C29 H29B 108.4 . . ?
N20 C29 H29B 108.4 . . ?
H29A C29 H29B 107.4 . . ?
C29 C30 C31 110.4(6) . . ?
C29 C30 H30A 109.6 . . ?
C31 C30 H30A 109.6 . . ?
C29 C30 H30B 109.6 . . ?
C31 C30 H30B 109.6 . . ?
H30A C30 H30B 108.1 . . ?
C32 C31 C30 122.9(8) . . ?
C32 C31 H31A 106.6 . . ?
C30 C31 H31A 106.6 . . ?
C32 C31 H31B 106.6 . . ?
C30 C31 H31B 106.6 . . ?
H31A C31 H31B 106.6 . . ?
C31 C32 H32A 109.5 . . ?
C31 C32 H32B 109.5 . . ?
H32A C32 H32B 109.5 . . ?
C31 C32 H32C 109.5 . . ?
H32A C32 H32C 109.5 . . ?
H32B C32 H32C 109.5 . . ?
C34 C33 N20 116.7(6) . . ?
C34 C33 H33A 108.1 . . ?
N20 C33 H33A 108.1 . . ?
C34 C33 H33B 108.1 . . ?
N20 C33 H33B 108.1 . . ?
H33A C33 H33B 107.3 . . ?
C35 C34 C33 110.4(7) . . ?
C35 C34 H34A 109.6 . . ?
C33 C34 H34A 109.6 . . ?
C35 C34 H34B 109.6 . . ?
C33 C34 H34B 109.6 . . ?
H34A C34 H34B 108.1 . . ?
C34 C35 C36 109.8(9) . . ?
C34 C35 H35A 109.7 . . ?
C36 C35 H35A 109.7 . . ?
C34 C35 H35B 109.7 . . ?
C36 C35 H35B 109.7 . . ?
H35A C35 H35B 108.2 . . ?
C35 C36 H36A 109.5 . . ?
C35 C36 H36B 109.5 . . ?
H36A C36 H36B 109.5 . . ?
C35 C36 H36C 109.5 . . ?
H36A C36 H36C 109.5 . . ?
H36B C36 H36C 109.5 . . ?
C53 N40 C45 111.8(5) . . ?
C53 N40 C49 107.9(6) . . ?
C45 N40 C49 110.5(5) . . ?
C53 N40 C41 111.6(5) . . ?
C45 N40 C41 106.0(5) . . ?
C49 N40 C41 109.0(5) . . ?
C42 C41 N40 116.2(6) . . ?
C42 C41 H41A 108.2 . . ?
N40 C41 H41A 108.2 . . ?
C42 C41 H41B 108.2 . . ?
N40 C41 H41B 108.2 . . ?
H41A C41 H41B 107.4 . . ?
C41 C42 C43A 109.3(8) . . ?
C41 C42 H42A 109.8 . . ?
C43A C42 H42A 109.8 . . ?
C41 C42 H42B 109.8 . . ?
C43A C42 H42B 109.8 . . ?
H42A C42 H42B 108.3 . . ?
C42 C43A C44A 101.0(8) . . ?
C42 C43A H43A 111.6 . . ?
C44A C43A H43A 111.6 . . ?
C42 C43A H43B 111.6 . . ?
C44A C43A H43B 111.6 . . ?
H43A C43A H43B 109.4 . . ?
C43A C44A H44A 109.5 . . ?
C43A C44A H44B 109.5 . . ?
H44A C44A H44B 109.5 . . ?
C43A C44A H44C 109.5 . . ?
H44A C44A H44C 109.5 . . ?
H44B C44A H44C 109.5 . . ?
H44D C44B H44E 109.5 . . ?
H44D C44B H44F 109.5 . . ?
H44E C44B H44F 109.5 . . ?
N40 C45 C46A 116.5(5) . . ?
N40 C45 H45A 108.2 . . ?
C46A C45 H45A 108.2 . . ?
N40 C45 H45B 108.2 . . ?
C46A C45 H45B 108.2 . . ?
H45A C45 H45B 107.3 . . ?
C45 C46A C47A 109.4(7) . . ?
C45 C46A H46A 109.8 . . ?
C47A C46A H46A 109.8 . . ?
C45 C46A H46B 109.8 . . ?
C47A C46A H46B 109.8 . . ?
H46A C46A H46B 108.2 . . ?
C46A C47A C48A 109.5(9) . . ?
C46A C47A H47A 109.8 . . ?
C48A C47A H47A 109.8 . . ?
C46A C47A H47B 109.8 . . ?
C48A C47A H47B 109.8 . . ?
H47A C47A H47B 108.2 . . ?
C47A C48A H48A 109.5 . . ?
C47A C48A H48B 109.5 . . ?
H48A C48A H48B 109.5 . . ?
C47A C48A H48C 109.5 . . ?
H48A C48A H48C 109.5 . . ?
H48B C48A H48C 109.5 . . ?
C48B C47B H47C 110.4 . . ?
C48B C47B H47D 110.4 . . ?
H47C C47B H47D 108.6 . . ?
C47B C48B H48D 109.5 . . ?
C47B C48B H48E 109.5 . . ?
H48D C48B H48E 109.5 . . ?
C47B C48B H48F 109.5 . . ?
H48D C48B H48F 109.5 . . ?
H48E C48B H48F 109.5 . . ?
C50A C49 N40 116.5(6) . . ?
C50A C49 H49A 108.2 . . ?
N40 C49 H49A 108.2 . . ?
C50A C49 H49B 108.2 . . ?
N40 C49 H49B 108.2 . . ?
H49A C49 H49B 107.3 . . ?
C49 C50A C51A 125.3(8) . . ?
C49 C50A H50A 106.0 . . ?
C51A C50A H50A 106.0 . . ?
C49 C50A H50B 106.0 . . ?
C51A C50A H50B 106.0 . . ?
H50A C50A H50B 106.3 . . ?
C50A C51A C52A 101.6(9) . . ?
C50A C51A H51A 111.5 . . ?
C52A C51A H51A 111.5 . . ?
C50A C51A H51B 111.5 . . ?
C52A C51A H51B 111.5 . . ?
H51A C51A H51B 109.3 . . ?
C51A C52A H52A 109.5 . . ?
C51A C52A H52B 109.5 . . ?
H52A C52A H52B 109.5 . . ?
C51A C52A H52C 109.5 . . ?
H52A C52A H52C 109.5 . . ?
H52B C52A H52C 109.5 . . ?
C52B C51B H51C 109.2 . . ?
C52B C51B H51D 109.2 . . ?
H51C C51B H51D 107.9 . . ?
C51B C52B H52D 109.5 . . ?
C51B C52B H52E 109.5 . . ?
H52D C52B H52E 109.5 . . ?
C51B C52B H52F 109.5 . . ?
H52D C52B H52F 109.5 . . ?
H52E C52B H52F 109.5 . . ?
N40 C53 C54 114.8(6) . . ?
N40 C53 H53A 108.6 . . ?
C54 C53 H53A 108.6 . . ?
N40 C53 H53B 108.6 . . ?
C54 C53 H53B 108.6 . . ?
H53A C53 H53B 107.5 . . ?
C55 C54 C53 111.0(6) . . ?
C55 C54 H54A 109.4 . . ?
C53 C54 H54A 109.4 . . ?
C55 C54 H54B 109.4 . . ?
C53 C54 H54B 109.4 . . ?
H54A C54 H54B 108.0 . . ?
C56 C55 C54 112.2(7) . . ?
C56 C55 H55A 109.2 . . ?
C54 C55 H55A 109.2 . . ?
C56 C55 H55B 109.2 . . ?
C54 C55 H55B 109.2 . . ?
H55A C55 H55B 107.9 . . ?
C55 C56 H56A 109.5 . . ?
C55 C56 H56B 109.5 . . ?
H56A C56 H56B 109.5 . . ?
C55 C56 H56C 109.5 . . ?
H56A C56 H56C 109.5 . . ?
H56B C56 H56C 109.5 . . ?

loop_
_geom_bond_atom_site_label_1
_geom_bond_atom_site_label_2
_geom_bond_distance
_geom_bond_site_symmetry_2
_geom_bond_publ_flag
Ni1 N1 2.102(5) . ?
Ni1 N3 2.106(6) . ?
Ni1 N2 2.138(5) . ?
Ni2 N5 2.076(5) . ?
Ni2 N6 2.088(5) . ?
Ni2 N4 2.103(4) . ?
Ni3 N9 2.075(6) . ?
Ni3 N7 2.091(5) . ?
Ni3 N8 2.130(5) . ?
Ni4 N12 2.064(5) . ?
Ni4 N10 2.069(4) . ?
Ni4 N11 2.107(5) . ?
N1 C1 1.122(8) . ?
N2 C2 1.104(6) . ?
N3 C3 1.126(8) . ?
N4 C4 1.144(7) . ?
N5 C5 1.161(7) . ?
N6 C6 1.134(8) . ?
N7 C7 1.110(7) . ?
N8 C8 1.128(6) . ?
N9 C9 1.132(8) . ?
N10 C10 1.161(7) . ?
N11 C11 1.162(8) . ?
N12 C12 1.169(7) . ?
N13 C1 1.317(8) . ?
N13 C11 1.320(8) 1_445 ?
N14 C8 1.302(6) 4_456 ?
N14 C2 1.322(6) . ?
N15A C4 1.336(14) . ?
N15A C3 1.352(15) . ?
N15B C3 1.303(9) . ?
N15B C4 1.336(8) . ?
N16A C5 1.310(10) . ?
N16A C12 1.340(10) 3_547 ?
N16B C5 1.338(10) . ?
N16B C12 1.362(9) 3_547 ?
N17B C7 1.318(11) . ?
N17B C6 1.361(11) . ?
N17A C7 1.322(14) . ?
N17A C6 1.368(14) . ?
N18 C9 1.286(8) . ?
N18 C10 1.309(7) . ?
C8 N14 1.302(6) 4_556 ?
C11 N13 1.320(8) 1_665 ?
C12 N16A 1.340(10) 3_557 ?
C12 N16B 1.362(10) 3_557 ?
N20 C25 1.498(7) . ?
N20 C21 1.519(7) . ?
N20 C29 1.524(7) . ?
N20 C33 1.525(8) . ?
C21 C22A 1.514(7) . ?
C21 H21A 0.9700 . ?
C21 H21B 0.9700 . ?
C22A C23A 1.689(11) . ?
C22A H22A 0.9700 . ?
C22A H22B 0.9700 . ?
C23A C24A 1.596(14) . ?
C23A H23A 0.9700 . ?
C23A H23B 0.9700 . ?
C24A H24D 0.9600 . ?
C24A H24E 0.9600 . ?
C24A H24F 0.9600 . ?
C23B C24B 1.507(18) . ?
C23B H23C 0.9700 . ?
C23B H23D 0.9700 . ?
C24B H24A 0.9600 . ?
C24B H24B 0.9600 . ?
C24B H24C 0.9600 . ?
C25 C26A 1.515(9) . ?
C25 H25A 0.9700 . ?
C25 H25B 0.9700 . ?
C26A C27A 1.562(13) . ?
C26A H26A 0.9700 . ?
C26A H26B 0.9700 . ?
C27A C28A 1.493(14) . ?
C27A H27A 0.9700 . ?
C27A H27B 0.9700 . ?
C28A H28A 0.9600 . ?
C28A H28B 0.9600 . ?
C28A H28C 0.9600 . ?
C27B C28B 1.508(12) . ?
C27B H27C 0.9700 . ?
C27B H27D 0.9700 . ?
C28B H28D 0.9600 . ?
C28B H28E 0.9600 . ?
C28B H28F 0.9600 . ?
C29 C30 1.491(7) . ?
C29 H29A 0.9700 . ?
C29 H29B 0.9700 . ?
C30 C31 1.546(10) . ?
C30 H30A 0.9700 . ?
C30 H30B 0.9700 . ?
C31 C32 1.375(10) . ?
C31 H31A 0.9700 . ?
C31 H31B 0.9700 . ?
C32 H32A 0.9600 . ?
C32 H32B 0.9600 . ?
C32 H32C 0.9600 . ?
C33 C34 1.487(9) . ?
C33 H33A 0.9700 . ?
C33 H33B 0.9700 . ?
C34 C35 1.479(10) . ?
C34 H34A 0.9700 . ?
C34 H34B 0.9700 . ?
C35 C36 1.497(10) . ?
C35 H35A 0.9700 . ?
C35 H35B 0.9700 . ?
C36 H36A 0.9600 . ?
C36 H36B 0.9600 . ?
C36 H36C 0.9600 . ?
N40 C53 1.501(9) . ?
N40 C45 1.522(8) . ?
N40 C49 1.523(8) . ?
N40 C41 1.524(8) . ?
C41 C42 1.500(8) . ?
C41 H41A 0.9700 . ?
C41 H41B 0.9700 . ?
C42 C43A 1.501(9) . ?
C42 H42A 0.9700 . ?
C42 H42B 0.9700 . ?
C43A C44A 1.635(11) . ?
C43A H43A 0.9700 . ?
C43A H43B 0.9700 . ?
C44A H44A 0.9600 . ?
C44A H44B 0.9600 . ?
C44A H44C 0.9600 . ?
C44B H44D 0.9600 . ?
C44B H44E 0.9600 . ?
C44B H44F 0.9600 . ?
C45 C46A 1.533(8) . ?
C45 H45A 0.9700 . ?
C45 H45B 0.9700 . ?
C46A C47A 1.578(11) . ?
C46A H46A 0.9700 . ?
C46A H46B 0.9700 . ?
C47A C48A 1.587(13) . ?
C47A H47A 0.9700 . ?
C47A H47B 0.9700 . ?
C48A H48A 0.9600 . ?
C48A H48B 0.9600 . ?
C48A H48C 0.9600 . ?
C47B C48B 1.551(15) . ?
C47B H47C 0.9700 . ?
C47B H47D 0.9700 . ?
C48B H48D 0.9600 . ?
C48B H48E 0.9600 . ?
C48B H48F 0.9600 . ?
C49 C50A 1.501(9) . ?
C49 H49A 0.9700 . ?
C49 H49B 0.9700 . ?
C50A C51A 1.535(11) . ?
C50A H50A 0.9700 . ?
C50A H50B 0.9700 . ?
C51A C52A 1.637(13) . ?
C51A H51A 0.9700 . ?
C51A H51B 0.9700 . ?
C52A H52A 0.9600 . ?
C52A H52B 0.9600 . ?
C52A H52C 0.9600 . ?
C51B C52B 1.481(16) . ?
C51B H51C 0.9700 . ?
C51B H51D 0.9700 . ?
C52B H52D 0.9600 . ?
C52B H52E 0.9600 . ?
C52B H52F 0.9600 . ?
C53 C54 1.536(8) . ?
C53 H53A 0.9700 . ?
C53 H53B 0.9700 . ?
C54 C55 1.512(9) . ?
C54 H54A 0.9700 . ?
C54 H54B 0.9700 . ?
C55 C56 1.499(9) . ?
C55 H55A 0.9700 . ?
C55 H55B 0.9700 . ?
C56 H56A 0.9600 . ?
C56 H56B 0.9600 . ?
C56 H56C 0.9600 . ?

loop_
_geom_torsion_atom_site_label_1
_geom_torsion_atom_site_label_2
_geom_torsion_atom_site_label_3
_geom_torsion_atom_site_label_4
_geom_torsion
_geom_torsion_site_symmetry_1
_geom_torsion_site_symmetry_2
_geom_torsion_site_symmetry_3
_geom_torsion_site_symmetry_4
_geom_torsion_publ_flag
C25 N20 C21 C22A 62.6(7) . . . . ?
C29 N20 C21 C22A -175.6(5) . . . . ?
C33 N20 C21 C22A -56.7(6) . . . . ?
N20 C21 C22A C23A -164.1(6) . . . . ?
C21 C22A C23A C24A -174.8(8) . . . . ?
C21 N20 C25 C26A 59.6(8) . . . . ?
C29 N20 C25 C26A -58.2(7) . . . . ?
C33 N20 C25 C26A -179.2(7) . . . . ?
N20 C25 C26A C27A 153.7(8) . . . . ?
C25 C26A C27A C28A -173.3(10) . . . . ?
C25 N20 C29 C30 -61.3(7) . . . . ?
C21 N20 C29 C30 177.7(6) . . . . ?
C33 N20 C29 C30 58.2(7) . . . . ?
N20 C29 C30 C31 -179.2(7) . . . . ?
C29 C30 C31 C32 -54.1(14) . . . . ?
C25 N20 C33 C34 -176.6(7) . . . . ?
C21 N20 C33 C34 -55.3(8) . . . . ?
C29 N20 C33 C34 61.0(8) . . . . ?
N20 C33 C34 C35 -170.4(8) . . . . ?
C33 C34 C35 C36 174.0(9) . . . . ?
C53 N40 C41 C42 -55.3(8) . . . . ?
C45 N40 C41 C42 -177.2(6) . . . . ?
C49 N40 C41 C42 63.8(7) . . . . ?
N40 C41 C42 C43A -171.9(5) . . . . ?
C41 C42 C43A C44A -168.9(6) . . . . ?
C53 N40 C45 C46A 56.5(8) . . . . ?
C49 N40 C45 C46A -63.7(8) . . . . ?
C41 N40 C45 C46A 178.4(6) . . . . ?
N40 C45 C46A C47A -169.8(7) . . . . ?
C45 C46A C47A C48A -73.3(10) . . . . ?
C53 N40 C49 C50A 173.3(7) . . . . ?
C45 N40 C49 C50A -64.2(8) . . . . ?
C41 N40 C49 C50A 51.9(8) . . . . ?
N40 C49 C50A C51A 174.0(7) . . . . ?
C49 C50A C51A C52A -116.9(10) . . . . ?
C45 N40 C53 C54 62.2(8) . . . . ?
C49 N40 C53 C54 -176.0(6) . . . . ?
C41 N40 C53 C54 -56.4(8) . . . . ?
N40 C53 C54 C55 -172.1(6) . . . . ?
C53 C54 C55 C56 -173.8(7) . . . . ?
